data_2012314
loop_
_publ_author_name
'Chen, Hong-Ji'
'Yu, Wen-Juan'
'Chen, Xiao-Ming'
'Zheng, Wen-Jie'

_publ_section_title Poly[cadmium(II)-\m-4,4'-oxydianiline-<i>N</i>:<i>N</i>'-di-\m-thiocyanato-<i>N</i>:<i>S</i>]
_journal_issue 11
_journal_name_full 'Acta Crystallographica Section C'
_journal_page_first 1285
_journal_page_last 1287
_journal_paper_doi 10.1107/S0108270101014305
_journal_volume 57
_journal_year 2001
_chemical_formula_iupac '[Cd (C12 H12 N2 O) (C N S)2]'
_chemical_formula_moiety 'C14 H12 Cd N4 O S2'
_chemical_formula_sum 'C14 H12 Cd N4 O S2'
_chemical_formula_weight 428.80
_chemical_name_systematic
;
poly[Cadmium(II)-\m-4,4'-oxydianiline-N:N'-di-\m-thiocyanato-N:S]
;
_space_group_IT_number 15
_symmetry_cell_setting monoclinic
_symmetry_space_group_name_Hall '-C 2yc'
_symmetry_space_group_name_H-M 'C 1 2/c 1'
_audit_creation_method SHELXL-97
_cell_angle_alpha 90
_cell_angle_beta 93.4900(10)
_cell_angle_gamma 90
_cell_formula_units_Z 4
_cell_length_a 9.441(4)
_cell_length_b 8.085(3)
_cell_length_c 20.666(11)
_cell_measurement_reflns_used 25
_cell_measurement_temperature 293(2)
_cell_measurement_theta_max 14
_cell_measurement_theta_min 7
_cell_volume 1574.5(12)
_computing_cell_refinement SHELXTL-Plus
_computing_data_collection 'SHELXTL-Plus (Siemens, 1990)'
_computing_data_reduction SHELXTL-Plus
_computing_molecular_graphics SHELXTL-Plus
_computing_publication_material SHELXL97
_computing_structure_refinement 'SHELXL97 (Sheldrick, 1997)'
_computing_structure_solution 'SHELXS86 (Sheldrick, 1990)'
_diffrn_ambient_temperature 293(2)
_diffrn_measured_fraction_theta_full .464
_diffrn_measured_fraction_theta_max .464
_diffrn_measurement_device_type 'Siemens R3m'
_diffrn_measurement_method \w
_diffrn_radiation_monochromator graphite
_diffrn_radiation_source 'fine-focus sealed tube'
_diffrn_radiation_type MoK\a
_diffrn_radiation_wavelength .71073
_diffrn_reflns_av_R_equivalents .021
_diffrn_reflns_av_sigmaI/netI .025
_diffrn_reflns_limit_h_max 12
_diffrn_reflns_limit_h_min 0
_diffrn_reflns_limit_k_max 10
_diffrn_reflns_limit_k_min 0
_diffrn_reflns_limit_l_max 26
_diffrn_reflns_limit_l_min -27
_diffrn_reflns_number 1833
_diffrn_reflns_theta_full 27.02
_diffrn_reflns_theta_max 27.02
_diffrn_reflns_theta_min 3.32
_diffrn_standards_decay_% none
_diffrn_standards_interval_count 200
_diffrn_standards_number 2
_exptl_absorpt_coefficient_mu 1.657
_exptl_absorpt_correction_T_max .618
_exptl_absorpt_correction_T_min .555
_exptl_absorpt_correction_type semi-empirical
_exptl_absorpt_process_details
;
based on \y-scan (Kopfman & Huber, 1968)
;
_exptl_crystal_colour colourless
_exptl_crystal_density_diffrn 1.809
_exptl_crystal_density_meas ?
_exptl_crystal_density_method 'not measured'
_exptl_crystal_description block
_exptl_crystal_F_000 848
_exptl_crystal_size_max .38
_exptl_crystal_size_mid .35
_exptl_crystal_size_min .29
_refine_diff_density_max .49
_refine_diff_density_min -.36
_refine_ls_extinction_method none
_refine_ls_goodness_of_fit_ref 1.071
_refine_ls_hydrogen_treatment constr
_refine_ls_matrix_type full
_refine_ls_number_parameters 103
_refine_ls_number_reflns 1717
_refine_ls_number_restraints 0
_refine_ls_restrained_S_all 1.071
_refine_ls_R_factor_all .040
_refine_ls_R_factor_gt .030
_refine_ls_shift/su_max <0.001
_refine_ls_shift/su_mean .000
_refine_ls_structure_factor_coef Fsqd
_refine_ls_weighting_details 'calc w = 1/[\s^2^(Fo^2^)+(0.0504P)^2^+0.4572P] where P=(Fo^2^+2Fc^2^)/3'
_refine_ls_weighting_scheme calc
_refine_ls_wR_factor_ref .083
_reflns_number_gt 1433
_reflns_number_total 1717
_reflns_threshold_expression I>2\s(I)
_cod_data_source_file gd1168.cif
_cod_data_source_block I
_cod_depositor_comments
;
The following automatic conversions were performed:

'_exptl_crystal_density_meas' value 'not measured' was changed to '?'
- the value is perceived as not measured.

Automatic conversion script
Id: cif_fix_values 3008 2015-01-20 13:52:24Z robertas 
;
_cod_original_sg_symbol_H-M 'C 2/c'
_cod_database_code 2012314
_cod_database_fobs_code 2012314

loop_
_symmetry_equiv_pos_as_xyz
'x, y, z'
'-x, y, -z+1/2'
'x+1/2, y+1/2, z'
'-x+1/2, y+1/2, -z+1/2'
'-x, -y, -z'
'x, -y, z-1/2'
'-x+1/2, -y+1/2, -z'
'x+1/2, -y+1/2, z-1/2'

loop_
_atom_site_label
_atom_site_fract_x
_atom_site_fract_y
_atom_site_fract_z
_atom_site_U_iso_or_equiv
_atom_site_adp_type
_atom_site_calc_flag
_atom_site_refinement_flags
_atom_site_occupancy
_atom_site_disorder_assembly
_atom_site_disorder_group
_atom_site_type_symbol
Cd1 .0000 .0000 .5000 .02878(15) Uani d S 1 . . Cd
C1 .1479(3) -.3798(4) .53864(15) .0270(6) Uani d . 1 . . C
C2 .1891(4) .0104(4) .64003(15) .0279(6) Uani d . 1 . . C
C3 .1521(4) -.1143(5) .68226(17) .0384(8) Uani d . 1 . . C
H3A .0538 -.1407 .6861 .080 Uiso d R 1 . . H
C4 .2560(4) -.2005(4) .71909(17) .0389(8) Uani d . 1 . . C
H4A .2301 -.2878 .7476 .080 Uiso d R 1 . . H
C5 .3977(3) -.1604(4) .71383(15) .0296(7) Uani d . 1 . . C
C6 .4359(4) -.0382(4) .67143(17) .0331(7) Uani d . 1 . . C
H6A .5343 -.0118 .6678 .080 Uiso d R 1 . . H
C7 .3311(4) .0463(4) .63408(17) .0317(7) Uani d . 1 . . C
H7A .3576 .1297 .6040 .080 Uiso d R 1 . . H
N1 .0760(3) -.2677(3) .52703(15) .0364(7) Uani d . 1 . . N
N2 .0815(3) .0997(3) .60249(13) .0309(6) Uani d . 1 . . N
O1 .5000 -.2531(4) .7500 .0379(8) Uani d S 1 . . O
S1 .24723(10) -.54422(12) .55763(6) .0440(3) Uani d . 1 . . S
H2B -.0009 .1039 .6219 .080 Uiso d . 1 . . H
H2A .1173 .2011 .5959 .080 Uiso d . 1 . . H

loop_
_atom_site_aniso_label
_atom_site_aniso_U_11
_atom_site_aniso_U_22
_atom_site_aniso_U_33
_atom_site_aniso_U_12
_atom_site_aniso_U_13
_atom_site_aniso_U_23
Cd1 .0293(2) .0264(2) .0298(2) .00725(13) -.00561(12) .00048(13)
C1 .0246(15) .0250(15) .0316(16) .0005(12) .0042(12) .0020(13)
C2 .0320(16) .0274(15) .0237(14) -.0002(13) -.0025(12) -.0027(12)
C3 .0298(17) .048(2) .0368(19) -.0087(15) -.0030(14) .0064(16)
C4 .0396(19) .042(2) .0339(19) -.0101(16) -.0036(15) .0126(16)
C5 .0323(16) .0273(16) .0277(16) .0014(13) -.0093(13) -.0023(13)
C6 .0263(16) .0380(18) .0349(17) -.0002(13) .0013(13) -.0004(14)
C7 .0321(17) .0292(15) .0340(17) -.0001(13) .0035(13) .0033(13)
N1 .0350(15) .0282(15) .0463(17) .0064(12) .0044(13) .0053(13)
N2 .0297(14) .0314(14) .0313(14) .0023(11) -.0011(11) -.0015(11)
O1 .0417(19) .0290(17) .0406(19) .000 -.0181(16) .000
S1 .0277(4) .0306(4) .0747(7) .0084(3) .0113(4) .0211(4)

loop_
_atom_type_symbol
_atom_type_description
_atom_type_scat_dispersion_real
_atom_type_scat_dispersion_imag
_atom_type_scat_source
C C .0033 .0016 'International Tables Vol C Tables 4.2.6.8 and 6.1.1.4'
H H .0000 .0000 'International Tables Vol C Tables 4.2.6.8 and 6.1.1.4'
N N .0061 .0033 'International Tables Vol C Tables 4.2.6.8 and 6.1.1.4'
O O .0106 .0060 'International Tables Vol C Tables 4.2.6.8 and 6.1.1.4'
S S .1246 .1234 'International Tables Vol C Tables 4.2.6.8 and 6.1.1.4'
Cd Cd -.8075 1.2024 'International Tables Vol C Tables 4.2.6.8 and 6.1.1.4'

loop_
_geom_angle_atom_site_label_1
_geom_angle_atom_site_label_2
_geom_angle_atom_site_label_3
_geom_angle_site_symmetry_1
_geom_angle_site_symmetry_3
_geom_angle
_geom_angle_publ_flag
N1 Cd1 N1 . 5_556 180.0 ?
N1 Cd1 N2 . 5_556 88.66(10) y
N1 Cd1 N2 5_556 5_556 91.34(10) ?
N1 Cd1 N2 . . 91.34(10) y
N1 Cd1 N2 5_556 . 88.66(10) ?
N2 Cd1 N2 5_556 . 180.0 ?
N1 Cd1 S1 . 7_546 87.83(8) y
N1 Cd1 S1 5_556 7_546 92.17(8) ?
N2 Cd1 S1 5_556 7_546 84.24(7) ?
N2 Cd1 S1 . 7_546 95.76(7) y
N1 Cd1 S1 . 3_455 92.17(8) y
N1 Cd1 S1 5_556 3_455 87.83(8) ?
N2 Cd1 S1 5_556 3_455 95.76(7) ?
N2 Cd1 S1 . 3_455 84.24(7) y
S1 Cd1 S1 7_546 3_455 180.0 ?
N1 C1 S1 . . 177.6(3) y
C7 C2 C3 . . 119.3(3) ?
C7 C2 N2 . . 120.2(3) ?
C3 C2 N2 . . 120.5(3) ?
C4 C3 C2 . . 120.7(3) ?
C4 C3 H3A . . 119.7 ?
C2 C3 H3A . . 119.6 ?
C5 C4 C3 . . 119.4(3) ?
C5 C4 H4A . . 120.2 ?
C3 C4 H4A . . 120.4 ?
C6 C5 C4 . . 120.4(3) ?
C6 C5 O1 . . 121.5(3) ?
C4 C5 O1 . . 118.0(3) ?
C5 C6 C7 . . 119.8(3) ?
C5 C6 H6A . . 119.9 ?
C7 C6 H6A . . 120.3 ?
C2 C7 C6 . . 120.4(3) ?
C2 C7 H7A . . 119.8 ?
C6 C7 H7A . . 119.8 ?
C1 N1 Cd1 . . 161.7(3) y
C2 N2 Cd1 . . 119.76(19) y
C2 N2 H2B . . 112.4 ?
Cd1 N2 H2B . . 99.9 ?
C2 N2 H2A . . 106.3 ?
Cd1 N2 H2A . . 106.3 ?
H2B N2 H2A . . 112.2 y
C5 O1 C5 2_656 . 115.4(3) y
C1 S1 Cd1 . 3_545 106.59(11) y

loop_
_geom_bond_atom_site_label_1
_geom_bond_atom_site_label_2
_geom_bond_site_symmetry_2
_geom_bond_distance
_geom_bond_publ_flag
Cd1 N1 . 2.338(3) y
Cd1 N1 5_556 2.338(3) ?
Cd1 N2 5_556 2.352(3) ?
Cd1 N2 . 2.352(3) y
Cd1 S1 7_546 2.7544(13) y
Cd1 S1 3_455 2.7544(13) ?
C1 N1 . 1.149(4) y
C1 S1 . 1.660(3) y
C2 C7 . 1.384(5) ?
C2 C3 . 1.392(5) ?
C2 N2 . 1.435(4) y
C3 C4 . 1.391(5) ?
C3 H3A . .9600 ?
C4 C5 . 1.387(5) ?
C4 H4A . .9599 ?
C5 C6 . 1.383(5) ?
C5 O1 . 1.402(3) y
C6 C7 . 1.396(5) ?
C6 H6A . .9600 ?
C7 H7A . .9600 ?
N2 H2B . .8978 ?
N2 H2A . .9002 ?
O1 C5 2_656 1.402(3) ?
S1 Cd1 3_545 2.7544(13) ?

loop_
_geom_hbond_atom_site_label_D
_geom_hbond_atom_site_label_H
_geom_hbond_atom_site_label_A
_geom_hbond_site_symmetry_A
_geom_hbond_distance_DH
_geom_hbond_distance_HA
_geom_hbond_distance_DA
_geom_hbond_angle_DHA
N2 H2B S1 3_455 .90 2.91 3.438(3) 119
N2 H2A S1 1_565 .90 2.55 3.431(3) 167
